data_7106962
loop_
_publ_author_name
'Dominik Cincic'
'Marina Juribasic'
'Darko Babic'
'Kresimir Molcanov'
'Primoz Sket'
'Janez Plavec'
'Manda Curic'

_publ_section_title
;
 New insight into solid-state molecular dynamics: mechanochemical
 synthesis of azobenzene/triphenylphosphine palladacycles
;
_journal_name_full Chem.Commun.
_journal_page_first 11543
_journal_paper_doi 10.1039/c1cc15377c
_journal_volume 47
_journal_year 2011
_chemical_formula_moiety 'C48 H39 Cl2 N3 P2 Pd2'
_chemical_formula_sum 'C48 H39 Cl2 N3 P2 Pd2'
_chemical_formula_weight 1003.46
_space_group_IT_number 15
_symmetry_cell_setting monoclinic
_symmetry_space_group_name_Hall '-C 2yc'
_symmetry_space_group_name_H-M 'C 1 2/c 1'
_audit_creation_date 2010-10-15T14:25:06-00:00
_audit_creation_method 'WinGX routine CIF_UPDATE'
_cell_angle_alpha 90
_cell_angle_beta 96.989(2)
_cell_angle_gamma 90
_cell_formula_units_Z 8
_cell_length_a 19.6854(4)
_cell_length_b 10.8731(3)
_cell_length_c 42.8266(13)
_cell_measurement_reflns_used 10717
_cell_measurement_temperature 293(2)
_cell_measurement_theta_max 76.199
_cell_measurement_theta_min 3.1163
_cell_volume 9098.5(4)
_computing_cell_refinement
;
CrysAlisPro, Oxford Diffraction Ltd.,
Version 1.171.33.55 (release 05-01-2010 CrysAlis171 .NET)
(compiled Jan 5 2010,16:28:46)
;
_computing_data_collection
;
CrysAlisPro, Oxford Diffraction Ltd.,
Version 1.171.33.55 (release 05-01-2010 CrysAlis171 .NET)
(compiled Jan 5 2010,16:28:46)
;
_computing_data_reduction
;
CrysAlisPro, Oxford Diffraction Ltd.,
Version 1.171.33.55 (release 05-01-2010 CrysAlis171 .NET)
(compiled Jan 5 2010,16:28:46)
;
_computing_molecular_graphics 'Ortep-3 for Windows (Farrugia, 1997)'
_computing_publication_material 'WinGX publication routines (Farrugia, 1999)'
_computing_structure_refinement 'SHELXL-97 (Sheldrick, 1997)'
_computing_structure_solution 'SHELXS-86 (Sheldrick, 1986)'
_diffrn_ambient_temperature 293(2)
_diffrn_measured_fraction_theta_full 0.974
_diffrn_measured_fraction_theta_max 0.974
_diffrn_measurement_device_type 'Xcalibur, Ruby'
_diffrn_measurement_method '\w scans'
_diffrn_radiation_probe x-ray
_diffrn_radiation_type CuK\a
_diffrn_radiation_wavelength 1.54179
_diffrn_reflns_av_R_equivalents 0.0402
_diffrn_reflns_limit_h_max 23
_diffrn_reflns_limit_h_min -24
_diffrn_reflns_limit_k_max 13
_diffrn_reflns_limit_k_min -9
_diffrn_reflns_limit_l_max 49
_diffrn_reflns_limit_l_min -53
_diffrn_reflns_number 19815
_diffrn_reflns_theta_full 76.39
_diffrn_reflns_theta_max 76.39
_diffrn_reflns_theta_min 4.16
_exptl_absorpt_coefficient_mu 8.397
_exptl_absorpt_correction_T_max 1
_exptl_absorpt_correction_T_min 0.37475
_exptl_absorpt_correction_type multi-scan
_exptl_crystal_colour red
_exptl_crystal_density_diffrn 1.465
_exptl_crystal_density_method 'not measured'
_exptl_crystal_description plate
_exptl_crystal_F_000 4032
_exptl_crystal_size_max 0.1
_exptl_crystal_size_mid 0.1
_exptl_crystal_size_min 0.1
_refine_diff_density_max 2.609
_refine_diff_density_min -2.247
_refine_ls_extinction_method none
_refine_ls_goodness_of_fit_ref 1.119
_refine_ls_hydrogen_treatment constr
_refine_ls_matrix_type full
_refine_ls_number_parameters 514
_refine_ls_number_reflns 9302
_refine_ls_number_restraints 12
_refine_ls_restrained_S_all 1.118
_refine_ls_R_factor_gt 0.1036
_refine_ls_shift/su_max 0
_refine_ls_structure_factor_coef Fsqd
_refine_ls_weighting_details 'calc w=1/[\s^2^(Fo^2^)+(0.0728P)^2^+310.2295P] where P=(Fo^2^+2Fc^2^)/3'
_refine_ls_weighting_scheme calc
_refine_ls_wR_factor_ref 0.2611
_reflns_number_gt 8720
_reflns_number_total 9302
_reflns_threshold_expression >2sigma(I)
_cod_data_source_file c1cc15377c.txt
_cod_data_source_block manda-1novi-plocica1
_cod_database_code 7106962

loop_
_symmetry_equiv_pos_as_xyz
'x, y, z'
'-x, y, -z+1/2'
'x+1/2, y+1/2, z'
'-x+1/2, y+1/2, -z+1/2'
'-x, -y, -z'
'x, -y, z-1/2'
'-x+1/2, -y+1/2, -z'
'x+1/2, -y+1/2, z-1/2'

loop_
_atom_site_label
_atom_site_type_symbol
_atom_site_fract_x
_atom_site_fract_y
_atom_site_fract_z
_atom_site_U_iso_or_equiv
_atom_site_adp_type
_atom_site_occupancy
_atom_site_calc_flag
_atom_site_refinement_flags
Cl1 Cl 0.13218(13) 0.3120(3) 0.13239(7) 0.0565(7) Uani 1 d .
Cl2 Cl 0.27889(16) 0.3528(3) 0.09709(8) 0.0654(8) Uani 1 d .
P2 P 0.36319(14) 0.2966(3) 0.16990(8) 0.0608(8) Uani 1 d .
C2 C 0.1794(5) -0.0797(8) 0.1271(3) 0.047(2) Uani 1 d .
N1 N 0.1946(4) 0.0728(8) 0.1739(2) 0.0456(19) Uani 1 d .
N2 N 0.2048(6) -0.0398(12) 0.1833(3) 0.070(3) Uani 1 d .
C31 C 0.4056(7) 0.1847(15) 0.1480(3) 0.073(4) Uani 1 d .
C3 C 0.1819(6) -0.1676(10) 0.1049(3) 0.060(3) Uani 1 d .
H3 H 0.1731 -0.1432 0.084 0.071 Uiso 1 calc R
C7 C 0.2001(6) 0.1626(12) 0.1985(3) 0.056(3) Uani 1 d .
C1 C 0.1995(7) -0.1231(12) 0.1590(3) 0.062(3) Uani 1 d .
C8 C 0.2234(6) 0.2776(13) 0.1921(3) 0.058(3) Uani 1 d .
C4 C 0.1972(8) -0.2968(14) 0.1109(4) 0.082(4) Uani 1 d .
C37 C 0.3826(6) 0.2375(18) 0.2102(3) 0.078(4) Uani 1 d .
C6 C 0.2109(9) -0.2460(16) 0.1665(4) 0.091(5) Uani 1 d .
H6 H 0.2195 -0.2701 0.1874 0.109 Uiso 1 calc R
C43 C 0.4097(7) 0.4411(16) 0.1687(5) 0.097(6) Uani 1 d .
C9 C 0.2257(7) 0.3678(16) 0.2154(4) 0.079(4) Uani 1 d .
H9 H 0.2408 0.4468 0.2116 0.094 Uiso 1 calc R
C12 C 0.1798(7) 0.1345(16) 0.2278(3) 0.074(4) Uani 1 d .
H12 H 0.1643 0.056 0.2318 0.089 Uiso 1 calc R
C32 C 0.4777(8) 0.1842(18) 0.1476(4) 0.090(5) Uani 1 d .
H32 H 0.5044 0.2483 0.1568 0.108 Uiso 1 calc R
C15 C 0.2944(8) 0.0602(15) 0.0377(5) 0.093(5) Uani 1 d .
H15 H 0.3403 0.0483 0.0452 0.111 Uiso 1 calc R
C36 C 0.3693(8) 0.0872(14) 0.1336(4) 0.080(4) Uani 1 d .
H36 H 0.322 0.0859 0.1332 0.096 Uiso 1 calc R
C11 C 0.1830(8) 0.2230(18) 0.2504(4) 0.083(5) Uani 1 d .
H11 H 0.1697 0.2041 0.27 0.099 Uiso 1 calc R
N3 N 0.1977(10) -0.3776(12) 0.0876(4) 0.137(8) Uani 1 d .
H3B H 0.2056 -0.454 0.0918 0.164 Uiso 1 calc R
H3A H 0.19 -0.3534 0.0684 0.164 Uiso 1 calc R
C33 C 0.5083(10) 0.085(2) 0.1332(5) 0.113(7) Uani 1 d .
H33 H 0.5555 0.0836 0.1329 0.136 Uiso 1 calc R
C10 C 0.2051(8) 0.338(2) 0.2449(4) 0.097(6) Uani 1 d .
H10 H 0.2066 0.3975 0.2606 0.116 Uiso 1 calc R
C5 C 0.2096(9) -0.3325(16) 0.1430(4) 0.092(5) Uani 1 d .
H5 H 0.2168 -0.415 0.1482 0.11 Uiso 1 calc R
C16 C 0.2760(11) 0.0763(17) 0.0062(5) 0.106(7) Uani 1 d .
H16 H 0.3093 0.0739 -0.0075 0.128 Uiso 1 calc R
C17 C 0.2096(11) 0.0959(19) -0.0053(4) 0.107(7) Uani 1 d .
H17 H 0.1969 0.1048 -0.0269 0.129 Uiso 1 calc R
C38 C 0.3971(9) 0.1142(18) 0.2166(4) 0.091(5) Uani 1 d .
H38 H 0.3985 0.059 0.2001 0.109 Uiso 1 calc R
C42 C 0.3823(9) 0.315(2) 0.2352(5) 0.119(8) Uani 1 d .
H42 H 0.3717 0.3976 0.2314 0.143 Uiso 1 calc R
C35 C 0.4007(10) -0.0079(17) 0.1199(4) 0.106(7) Uani 1 d .
H35 H 0.3751 -0.0731 0.1107 0.128 Uiso 1 calc R
C34 C 0.4700(11) -0.005(2) 0.1201(4) 0.114(8) Uani 1 d .
H34 H 0.4911 -0.0694 0.1106 0.137 Uiso 1 calc R
C40 C 0.4056(11) 0.147(3) 0.2714(5) 0.123(8) Uani 1 d .
H40 H 0.4085 0.1143 0.2916 0.147 Uiso 1 calc R
C48 C 0.3832(10) 0.5284(17) 0.1509(6) 0.109(7) Uani 1 d .
H48 H 0.3414 0.517 0.1386 0.131 Uiso 1 calc R
C39 C 0.4091(10) 0.074(2) 0.2467(5) 0.111(7) Uani 1 d .
H39 H 0.4203 -0.0083 0.2503 0.133 Uiso 1 calc R
C41 C 0.3974(12) 0.275(3) 0.2663(5) 0.140(10) Uani 1 d .
H41 H 0.4018 0.3303 0.283 0.168 Uiso 1 calc R
C47 C 0.4186(14) 0.6430(19) 0.1501(7) 0.142(9) Uani 1 d .
H47 H 0.399 0.7072 0.1378 0.17 Uiso 1 calc R
C44 C 0.4709(15) 0.456(3) 0.1871(7) 0.153(9) Uani 1 d U
H44 H 0.4912 0.3901 0.1987 0.183 Uiso 1 calc R
C46 C 0.4834(14) 0.659(3) 0.1679(8) 0.183(15) Uani 1 d .
H46 H 0.5107 0.7275 0.1656 0.219 Uiso 1 calc R
C45 C 0.502(2) 0.571(4) 0.1880(10) 0.207(15) Uani 1 d U
H45 H 0.5383 0.586 0.2037 0.248 Uiso 1 calc R
Pd1 Pd 0.15931(4) 0.09754(8) 0.126159(18) 0.0456(2) Uani 1 d .
Pd2 Pd 0.25226(4) 0.31295(8) 0.14979(2) 0.0502(2) Uani 1 d .
P1 P 0.11442(13) 0.0938(3) 0.07444(6) 0.0461(6) Uani 1 d .
C13 C 0.1784(6) 0.0845(11) 0.0468(3) 0.056(3) Uani 1 d .
C19 C 0.0547(5) -0.0314(10) 0.0661(3) 0.049(2) Uani 1 d .
C14 C 0.2460(6) 0.0612(14) 0.0588(4) 0.073(4) Uani 1 d .
H14 H 0.2584 0.0468 0.0802 0.088 Uiso 1 calc R
C22 C -0.0454(8) -0.2131(17) 0.0545(4) 0.088(5) Uani 1 d .
H22 H -0.0783 -0.2745 0.0508 0.105 Uiso 1 calc R
C23 C -0.0435(7) -0.1390(16) 0.0806(4) 0.081(4) Uani 1 d .
H23 H -0.0764 -0.1485 0.0942 0.098 Uiso 1 calc R
C20 C 0.0505(7) -0.1053(13) 0.0394(3) 0.066(3) Uani 1 d .
H20 H 0.0815 -0.0941 0.0249 0.08 Uiso 1 calc R
C21 C 0.0007(9) -0.1954(15) 0.0343(4) 0.084(4) Uani 1 d .
H21 H -0.0007 -0.2447 0.0164 0.101 Uiso 1 calc R
C30 C 0.0963(7) 0.3361(14) 0.0555(3) 0.070(4) Uani 1 d .
H30 H 0.1438 0.3397 0.0595 0.084 Uiso 1 calc R
C24 C 0.0070(6) -0.0506(13) 0.0869(3) 0.063(3) Uani 1 d .
H24 H 0.0089 -0.0039 0.1052 0.075 Uiso 1 calc R
C29 C 0.0599(8) 0.4391(12) 0.0450(4) 0.073(4) Uani 1 d .
H29 H 0.083 0.5123 0.0424 0.087 Uiso 1 calc R
C27 C -0.0425(7) 0.3314(16) 0.0432(4) 0.081(4) Uani 1 d .
H27 H -0.09 0.3298 0.0395 0.097 Uiso 1 calc R
C25 C 0.0634(6) 0.2297(10) 0.0600(2) 0.049(2) Uani 1 d .
C26 C -0.0070(6) 0.2254(14) 0.0539(3) 0.069(3) Uani 1 d .
H26 H -0.0304 0.1529 0.0569 0.083 Uiso 1 calc R
C28 C -0.0088(8) 0.4358(14) 0.0383(3) 0.076(4) Uani 1 d .
H28 H -0.0327 0.5051 0.0303 0.091 Uiso 1 calc R
C18 C 0.1615(9) 0.1023(15) 0.0150(3) 0.083(4) Uani 1 d .
H18 H 0.1163 0.119 0.0072 0.099 Uiso 1 calc R

loop_
_atom_site_aniso_label
_atom_site_aniso_U_11
_atom_site_aniso_U_22
_atom_site_aniso_U_33
_atom_site_aniso_U_23
_atom_site_aniso_U_13
_atom_site_aniso_U_12
Cl1 0.0445(13) 0.0511(15) 0.0723(17) -0.0063(13) 0.0005(11) 0.0143(12)
Cl2 0.0563(16) 0.0638(18) 0.0784(19) 0.0068(15) 0.0174(14) 0.0026(14)
P2 0.0358(14) 0.067(2) 0.079(2) -0.0085(16) 0.0048(13) -0.0053(13)
C2 0.054(6) 0.013(4) 0.073(7) 0.007(4) 0.002(5) 0.000(4)
N1 0.043(4) 0.041(5) 0.051(5) 0.006(4) -0.002(4) 0.003(4)
N2 0.064(6) 0.078(8) 0.066(6) 0.028(6) 0.002(5) 0.011(6)
C31 0.059(7) 0.094(11) 0.066(8) 0.004(8) 0.007(6) 0.020(8)
C3 0.068(7) 0.027(5) 0.078(8) 0.001(5) -0.015(6) -0.002(5)
C7 0.042(6) 0.066(8) 0.057(6) -0.002(6) 0.002(5) -0.001(5)
C1 0.063(7) 0.054(7) 0.066(7) 0.009(6) -0.004(6) -0.006(6)
C8 0.041(6) 0.078(9) 0.055(6) -0.017(6) -0.002(5) 0.007(6)
C4 0.073(9) 0.059(9) 0.108(12) 0.000(8) -0.015(8) 0.020(7)
C37 0.045(7) 0.121(14) 0.065(8) -0.023(9) -0.002(6) 0.005(8)
C6 0.096(12) 0.079(11) 0.095(11) 0.045(10) -0.001(9) 0.016(9)
C43 0.037(7) 0.066(10) 0.19(2) -0.017(11) 0.005(9) -0.012(7)
C9 0.058(8) 0.091(11) 0.087(10) -0.036(8) 0.004(7) -0.009(7)
C12 0.065(8) 0.105(12) 0.052(7) -0.005(7) 0.006(6) -0.004(8)
C32 0.061(8) 0.110(13) 0.100(11) 0.022(10) 0.017(8) 0.025(9)
C15 0.054(8) 0.076(10) 0.156(17) -0.012(11) 0.044(10) -0.006(7)
C36 0.077(9) 0.066(9) 0.092(10) -0.014(8) -0.009(8) 0.019(8)
C11 0.073(9) 0.111(14) 0.066(8) -0.019(9) 0.010(7) -0.003(9)
N3 0.205(19) 0.046(8) 0.140(14) -0.033(8) -0.058(13) 0.033(10)
C33 0.073(11) 0.17(2) 0.103(14) 0.012(14) 0.031(10) 0.050(13)
C10 0.070(10) 0.145(18) 0.072(10) -0.041(11) -0.004(7) 0.015(11)
C5 0.099(12) 0.065(10) 0.108(13) 0.034(10) 0.001(10) 0.008(9)
C16 0.119(15) 0.079(12) 0.139(17) 0.025(11) 0.086(14) 0.019(11)
C17 0.129(16) 0.116(15) 0.088(11) 0.036(11) 0.057(11) 0.029(13)
C38 0.089(11) 0.097(13) 0.084(10) 0.020(9) 0.004(8) 0.011(10)
C42 0.076(11) 0.17(2) 0.103(13) -0.043(14) -0.015(9) 0.037(13)
C35 0.118(14) 0.089(12) 0.106(13) -0.027(10) -0.009(10) 0.065(11)
C34 0.123(16) 0.127(17) 0.086(11) -0.025(11) -0.013(11) 0.082(14)
C40 0.089(13) 0.20(3) 0.080(13) -0.003(16) 0.008(10) -0.020(17)
C48 0.089(12) 0.067(11) 0.18(2) -0.020(12) 0.032(13) -0.044(10)
C39 0.102(14) 0.139(19) 0.087(12) 0.028(13) -0.004(10) -0.002(13)
C41 0.112(17) 0.23(3) 0.076(13) -0.042(17) -0.013(11) 0.01(2)
C47 0.17(2) 0.063(12) 0.19(3) -0.008(14) 0.02(2) -0.008(14)
C44 0.153(9) 0.153(9) 0.153(9) 0.0000(10) 0.0184(15) -0.0001(10)
C46 0.12(2) 0.23(4) 0.20(3) -0.03(3) 0.03(2) -0.11(2)
C45 0.207(15) 0.207(15) 0.207(15) 0.0000(10) 0.025(2) -0.0001(10)
Pd1 0.0402(4) 0.0427(4) 0.0529(4) 0.0023(3) 0.0014(3) 0.0020(3)
Pd2 0.0374(4) 0.0459(5) 0.0669(5) -0.0054(4) 0.0056(3) 0.0023(3)
P1 0.0402(13) 0.0454(15) 0.0526(14) 0.0036(12) 0.0053(10) 0.0047(11)
C13 0.049(6) 0.052(7) 0.067(7) 0.011(5) 0.013(5) -0.004(5)
C19 0.044(5) 0.046(6) 0.054(6) 0.006(5) 0.001(4) 0.007(5)
C14 0.049(7) 0.082(10) 0.090(10) 0.002(8) 0.018(6) -0.001(7)
C22 0.070(10) 0.086(12) 0.104(12) 0.001(10) -0.002(9) -0.020(8)
C23 0.048(7) 0.099(12) 0.096(11) 0.016(9) 0.006(7) -0.006(7)
C20 0.068(8) 0.067(8) 0.064(7) -0.011(6) 0.009(6) 0.006(7)
C21 0.093(11) 0.070(10) 0.083(10) -0.023(8) -0.011(8) -0.019(8)
C30 0.054(7) 0.084(10) 0.070(8) 0.009(7) 0.001(6) 0.010(7)
C24 0.056(7) 0.070(8) 0.064(7) 0.008(6) 0.015(6) -0.004(6)
C29 0.086(10) 0.043(7) 0.090(10) 0.012(6) 0.014(8) 0.008(7)
C27 0.051(7) 0.086(11) 0.105(12) -0.002(9) 0.008(7) 0.015(7)
C25 0.056(6) 0.046(6) 0.047(5) 0.005(5) 0.008(5) 0.007(5)
C26 0.048(7) 0.070(9) 0.087(9) 0.000(7) 0.005(6) 0.014(6)
C28 0.084(10) 0.067(9) 0.076(9) 0.006(7) 0.008(7) 0.028(8)
C18 0.092(10) 0.091(11) 0.070(8) 0.031(8) 0.029(8) 0.011(9)

loop_
_atom_type_symbol
_atom_type_description
_atom_type_scat_dispersion_real
_atom_type_scat_dispersion_imag
_atom_type_scat_source
C C 0.0181 0.0091 'International Tables Vol C Tables 4.2.6.8 and 6.1.1.4'
H H 0 0 'International Tables Vol C Tables 4.2.6.8 and 6.1.1.4'
Cl Cl 0.3639 0.7018 'International Tables Vol C Tables 4.2.6.8 and 6.1.1.4'
N N 0.0311 0.018 'International Tables Vol C Tables 4.2.6.8 and 6.1.1.4'
O O 0.0492 0.0322 'International Tables Vol C Tables 4.2.6.8 and 6.1.1.4'
Pd Pd 0.1215 3.9337 'International Tables Vol C Tables 4.2.6.8 and 6.1.1.4'
P P 0.2955 0.4335 'International Tables Vol C Tables 4.2.6.8 and 6.1.1.4'

loop_
_geom_angle_atom_site_label_1
_geom_angle_atom_site_label_2
_geom_angle_atom_site_label_3
_geom_angle
Pd2 Cl1 Pd1 79.35(8)
C31 P2 C43 107.6(8)
C31 P2 C37 101.3(7)
C43 P2 C37 106.3(9)
C31 P2 Pd2 110.0(5)
C43 P2 Pd2 112.8(6)
C37 P2 Pd2 117.9(4)
C3 C2 C1 113.7(10)
C3 C2 Pd1 134.5(9)
C1 C2 Pd1 111.6(8)
N2 N1 C7 114.9(10)
N2 N1 Pd1 116.4(8)
C7 N1 Pd1 128.1(7)
N1 N2 C1 113.1(10)
C36 C31 C32 117.0(15)
C36 C31 P2 120.3(11)
C32 C31 P2 122.3(13)
C2 C3 C4 125.6(13)
C2 C3 H3 117.2
C4 C3 H3 117.2
C8 C7 C12 121.2(13)
C8 C7 N1 118.2(10)
C12 C7 N1 120.5(12)
N2 C1 C6 117.9(13)
N2 C1 C2 119.0(11)
C6 C1 C2 123.1(13)
C7 C8 C9 118.6(13)
C7 C8 Pd2 119.7(9)
C9 C8 Pd2 121.7(12)
N3 C4 C5 122.0(16)
N3 C4 C3 121.7(15)
C5 C4 C3 116.3(15)
C42 C37 C38 117.6(18)
C42 C37 P2 120.0(16)
C38 C37 P2 122.4(12)
C5 C6 C1 120.3(15)
C5 C6 H6 119.8
C1 C6 H6 119.8
C48 C43 C44 121(2)
C48 C43 P2 118.9(13)
C44 C43 P2 120(2)
C8 C9 C10 119.5(16)
C8 C9 H9 120.3
C10 C9 H9 120.3
C11 C12 C7 119.4(16)
C11 C12 H12 120.3
C7 C12 H12 120.3
C33 C32 C31 119.2(19)
C33 C32 H32 120.4
C31 C32 H32 120.4
C16 C15 C14 121.5(16)
C16 C15 H15 119.3
C14 C15 H15 119.3
C35 C36 C31 122.3(16)
C35 C36 H36 118.8
C31 C36 H36 118.8
C10 C11 C12 121.2(16)
C10 C11 H11 119.4
C12 C11 H11 119.4
C4 N3 H3B 120
C4 N3 H3A 120
H3B N3 H3A 120
C34 C33 C32 120.1(17)
C34 C33 H33 120
C32 C33 H33 120
C11 C10 C9 120.0(16)
C11 C10 H10 120
C9 C10 H10 120
C6 C5 C4 120.4(15)
C6 C5 H5 119.8
C4 C5 H5 119.8
C17 C16 C15 120.5(15)
C17 C16 H16 119.8
C15 C16 H16 119.8
C16 C17 C18 119.2(17)
C16 C17 H17 120.4
C18 C17 H17 120.4
C39 C38 C37 120(2)
C39 C38 H38 119.8
C37 C38 H38 119.8
C37 C42 C41 122(2)
C37 C42 H42 118.9
C41 C42 H42 118.9
C34 C35 C36 119.0(19)
C34 C35 H35 120.5
C36 C35 H35 120.5
C33 C34 C35 122.4(17)
C33 C34 H34 118.8
C35 C34 H34 118.8
C39 C40 C41 119(2)
C39 C40 H40 120.6
C41 C40 H40 120.6
C43 C48 C47 120(2)
C43 C48 H48 120.2
C47 C48 H48 120.2
C40 C39 C38 123(2)
C40 C39 H39 118.5
C38 C39 H39 118.5
C42 C41 C40 117(2)
C42 C41 H41 121.3
C40 C41 H41 121.3
C46 C47 C48 120(3)
C46 C47 H47 119.8
C48 C47 H47 119.8
C43 C44 C45 118(3)
C43 C44 H44 120.8
C45 C44 H44 120.8
C45 C46 C47 115(3)
C45 C46 H46 122.3
C47 C46 H46 122.3
C46 C45 C44 123(4)
C46 C45 H45 118.4
C44 C45 H45 118.4
C2 Pd1 N1 79.1(4)
C2 Pd1 P1 93.2(3)
N1 Pd1 P1 171.0(3)
C2 Pd1 Cl1 172.2(4)
N1 Pd1 Cl1 93.9(3)
P1 Pd1 Cl1 93.42(10)
C2 Pd1 Pd2 129.1(3)
N1 Pd1 Pd2 70.3(2)
P1 Pd1 Pd2 118.59(8)
Cl1 Pd1 Pd2 49.99(7)
C8 Pd2 P2 90.4(3)
C8 Pd2 Cl1 84.4(3)
P2 Pd2 Cl1 173.57(13)
C8 Pd2 Cl2 175.9(3)
P2 Pd2 Cl2 93.48(12)
Cl1 Pd2 Cl2 91.62(11)
C8 Pd2 Pd1 85.9(4)
P2 Pd2 Pd1 125.25(10)
Cl1 Pd2 Pd1 50.66(7)
Cl2 Pd2 Pd1 90.98(9)
C19 P1 C13 108.2(5)
C19 P1 C25 102.8(5)
C13 P1 C25 102.5(5)
C19 P1 Pd1 111.8(4)
C13 P1 Pd1 114.3(4)
C25 P1 Pd1 116.1(4)
C18 C13 C14 119.7(12)
C18 C13 P1 122.0(10)
C14 C13 P1 118.3(10)
C24 C19 C20 117.6(12)
C24 C19 P1 117.5(9)
C20 C19 P1 124.8(9)
C13 C14 C15 117.5(15)
C13 C14 H14 121.3
C15 C14 H14 121.3
C21 C22 C23 119.1(15)
C21 C22 H22 120.4
C23 C22 H22 120.4
C22 C23 C24 120.9(14)
C22 C23 H23 119.6
C24 C23 H23 119.6
C21 C20 C19 120.8(13)
C21 C20 H20 119.6
C19 C20 H20 119.6
C22 C21 C20 121.3(15)
C22 C21 H21 119.4
C20 C21 H21 119.4
C25 C30 C29 120.2(13)
C25 C30 H30 119.9
C29 C30 H30 119.9
C23 C24 C19 120.3(13)
C23 C24 H24 119.8
C19 C24 H24 119.8
C28 C29 C30 121.2(14)
C28 C29 H29 119.4
C30 C29 H29 119.4
C28 C27 C26 120.8(13)
C28 C27 H27 119.6
C26 C27 H27 119.6
C30 C25 C26 119.4(12)
C30 C25 P1 118.7(9)
C26 C25 P1 121.9(10)
C25 C26 C27 119.1(14)
C25 C26 H26 120.5
C27 C26 H26 120.5
C27 C28 C29 119.3(13)
C27 C28 H28 120.3
C29 C28 H28 120.3
C17 C18 C13 121.6(16)
C17 C18 H18 119.2
C13 C18 H18 119.2

loop_
_geom_bond_atom_site_label_1
_geom_bond_atom_site_label_2
_geom_bond_distance
Cl1 Pd2 2.391(3)
Cl1 Pd1 2.414(3)
Cl2 Pd2 2.418(3)
P2 C31 1.802(15)
P2 C43 1.821(16)
P2 C37 1.838(16)
P2 Pd2 2.255(3)
C2 C3 1.355(16)
C2 C1 1.454(16)
C2 Pd1 1.967(9)
N1 N2 1.296(14)
N1 C7 1.430(15)
N1 Pd1 2.096(8)
N2 C1 1.373(18)
C31 C36 1.38(2)
C31 C32 1.422(19)
C3 C4 1.453(18)
C3 H3 0.93
C7 C8 1.371(18)
C7 C12 1.395(17)
C1 C6 1.39(2)
C8 C9 1.397(17)
C8 Pd2 2.000(13)
C4 N3 1.33(2)
C4 C5 1.42(2)
C37 C42 1.36(2)
C37 C38 1.39(2)
C6 C5 1.37(2)
C6 H6 0.93
C43 C48 1.29(3)
C43 C44 1.37(3)
C9 C10 1.41(2)
C9 H9 0.93
C12 C11 1.36(2)
C12 H12 0.93
C32 C33 1.41(3)
C32 H32 0.93
C15 C16 1.36(3)
C15 C14 1.39(2)
C15 H15 0.93
C36 C35 1.37(2)
C36 H36 0.93
C11 C10 1.35(3)
C11 H11 0.93
N3 H3B 0.86
N3 H3A 0.86
C33 C34 1.32(3)
C33 H33 0.93
C10 H10 0.93
C5 H5 0.93
C16 C17 1.36(3)
C16 H16 0.93
C17 C18 1.36(2)
C17 H17 0.93
C38 C39 1.36(2)
C38 H38 0.93
C42 C41 1.40(3)
C42 H42 0.93
C35 C34 1.36(3)
C35 H35 0.93
C34 H34 0.93
C40 C39 1.33(3)
C40 C41 1.42(4)
C40 H40 0.93
C48 C47 1.43(3)
C48 H48 0.93
C39 H39 0.93
C41 H41 0.93
C47 C46 1.42(3)
C47 H47 0.93
C44 C45 1.40(4)
C44 H44 0.93
C46 C45 1.31(5)
C46 H46 0.93
C45 H45 0.93
Pd1 P1 2.283(3)
Pd1 Pd2 3.0673(11)
P1 C19 1.806(12)
P1 C13 1.832(12)
P1 C25 1.851(11)
C13 C18 1.377(18)
C13 C14 1.390(17)
C19 C24 1.388(16)
C19 C20 1.389(17)
C14 H14 0.93
C22 C21 1.34(2)
C22 C23 1.38(2)
C22 H22 0.93
C23 C24 1.384(19)
C23 H23 0.93
C20 C21 1.38(2)
C20 H20 0.93
C21 H21 0.93
C30 C25 1.352(18)
C30 C29 1.376(18)
C30 H30 0.93
C24 H24 0.93
C29 C28 1.35(2)
C29 H29 0.93
C27 C28 1.34(2)
C27 C26 1.40(2)
C27 H27 0.93
C25 C26 1.378(16)
C26 H26 0.93
C28 H28 0.93
C18 H18 0.93

loop_
_geom_torsion_atom_site_label_1
_geom_torsion_atom_site_label_2
_geom_torsion_atom_site_label_3
_geom_torsion_atom_site_label_4
_geom_torsion
C7 N1 N2 C1 -179.6(10)
Pd1 N1 N2 C1 8.6(13)
C43 P2 C31 C36 -152.7(13)
C37 P2 C31 C36 96.0(13)
Pd2 P2 C31 C36 -29.4(14)
C43 P2 C31 C32 34.5(16)
C37 P2 C31 C32 -76.8(14)
Pd2 P2 C31 C32 157.8(11)
C1 C2 C3 C4 5.0(19)
Pd1 C2 C3 C4 -179.1(11)
N2 N1 C7 C8 148.5(11)
Pd1 N1 C7 C8 -40.9(14)
N2 N1 C7 C12 -33.7(15)
Pd1 N1 C7 C12 136.9(10)
N1 N2 C1 C6 178.6(13)
N1 N2 C1 C2 -4.1(17)
C3 C2 C1 N2 174.3(12)
Pd1 C2 C1 N2 -2.6(15)
C3 C2 C1 C6 -8.6(19)
Pd1 C2 C1 C6 174.6(12)
C12 C7 C8 C9 -0.9(18)
N1 C7 C8 C9 176.9(10)
C12 C7 C8 Pd2 179.7(9)
N1 C7 C8 Pd2 -2.5(14)
C2 C3 C4 N3 179.0(16)
C2 C3 C4 C5 1(2)
C31 P2 C37 C42 155.9(14)
C43 P2 C37 C42 43.6(15)
Pd2 P2 C37 C42 -84.1(14)
C31 P2 C37 C38 -25.0(15)
C43 P2 C37 C38 -137.3(14)
Pd2 P2 C37 C38 95.0(13)
N2 C1 C6 C5 -176.8(15)
C2 C1 C6 C5 6(2)
C31 P2 C43 C48 105.5(18)
C37 P2 C43 C48 -146.7(18)
Pd2 P2 C43 C48 -16(2)
C31 P2 C43 C44 -76(2)
C37 P2 C43 C44 32(2)
Pd2 P2 C43 C44 162.7(17)
C7 C8 C9 C10 0.8(19)
Pd2 C8 C9 C10 -179.7(11)
C8 C7 C12 C11 0(2)
N1 C7 C12 C11 -177.4(12)
C36 C31 C32 C33 -1(2)
P2 C31 C32 C33 172.2(13)
C32 C31 C36 C35 1(2)
P2 C31 C36 C35 -172.0(14)
C7 C12 C11 C10 0(2)
C31 C32 C33 C34 0(3)
C12 C11 C10 C9 0(3)
C8 C9 C10 C11 0(2)
C1 C6 C5 C4 1(3)
N3 C4 C5 C6 177.9(18)
C3 C4 C5 C6 -4(2)
C14 C15 C16 C17 1(3)
C15 C16 C17 C18 2(3)
C42 C37 C38 C39 1(3)
P2 C37 C38 C39 -178.0(14)
C38 C37 C42 C41 1(3)
P2 C37 C42 C41 -179.4(16)
C31 C36 C35 C34 -1(3)
C32 C33 C34 C35 0(3)
C36 C35 C34 C33 1(3)
C44 C43 C48 C47 0(4)
P2 C43 C48 C47 179.0(17)
C41 C40 C39 C38 -8(3)
C37 C38 C39 C40 2(3)
C37 C42 C41 C40 -7(3)
C39 C40 C41 C42 10(4)
C43 C48 C47 C46 2(4)
C48 C43 C44 C45 5(4)
P2 C43 C44 C45 -174(3)
C48 C47 C46 C45 -10(5)
C47 C46 C45 C44 16(6)
C43 C44 C45 C46 -14(6)
C3 C2 Pd1 N1 -170.8(13)
C1 C2 Pd1 N1 5.1(8)
C3 C2 Pd1 P1 13.9(12)
C1 C2 Pd1 P1 -170.1(8)
C3 C2 Pd1 Pd2 -117.7(12)
C1 C2 Pd1 Pd2 58.3(10)
N2 N1 Pd1 C2 -8.0(8)
C7 N1 Pd1 C2 -178.6(9)
N2 N1 Pd1 Cl1 168.4(8)
C7 N1 Pd1 Cl1 -2.1(9)
N2 N1 Pd1 Pd2 -146.8(9)
C7 N1 Pd1 Pd2 42.7(8)
Pd2 Cl1 Pd1 N1 60.1(2)
Pd2 Cl1 Pd1 P1 -125.16(9)
C7 C8 Pd2 P2 -102.0(9)
C9 C8 Pd2 P2 78.6(10)
C7 C8 Pd2 Cl1 74.2(9)
C9 C8 Pd2 Cl1 -105.2(10)
C7 C8 Pd2 Pd1 23.3(9)
C9 C8 Pd2 Pd1 -156.1(10)
C43 P2 Pd2 C8 -114.8(9)
C37 P2 Pd2 C8 9.7(8)
C31 P2 Pd2 Cl1 88.4(12)
C31 P2 Pd2 Cl2 -53.9(6)
C43 P2 Pd2 Cl2 66.2(8)
C37 P2 Pd2 Cl2 -169.3(7)
C31 P2 Pd2 Pd1 39.8(6)
C43 P2 Pd2 Pd1 159.9(8)
C37 P2 Pd2 Pd1 -75.6(7)
Pd1 Cl1 Pd2 C8 -89.3(4)
Pd1 Cl1 Pd2 Cl2 89.94(10)
C2 Pd1 Pd2 C8 -83.8(6)
N1 Pd1 Pd2 C8 -27.2(4)
P1 Pd1 Pd2 C8 154.5(4)
Cl1 Pd1 Pd2 C8 86.1(4)
C2 Pd1 Pd2 P2 3.9(5)
N1 Pd1 Pd2 P2 60.5(3)
P1 Pd1 Pd2 P2 -117.89(14)
Cl1 Pd1 Pd2 P2 173.76(15)
C2 Pd1 Pd2 Cl1 -169.9(5)
N1 Pd1 Pd2 Cl1 -113.3(3)
P1 Pd1 Pd2 Cl1 68.36(13)
C2 Pd1 Pd2 Cl2 98.8(4)
N1 Pd1 Pd2 Cl2 155.4(3)
P1 Pd1 Pd2 Cl2 -22.94(11)
Cl1 Pd1 Pd2 Cl2 -91.29(12)
C2 Pd1 P1 C19 47.1(5)
Cl1 Pd1 P1 C19 -128.8(4)
Pd2 Pd1 P1 C19 -174.3(4)
C2 Pd1 P1 C13 -76.3(5)
Cl1 Pd1 P1 C13 107.9(4)
Pd2 Pd1 P1 C13 62.4(4)
C2 Pd1 P1 C25 164.6(5)
Cl1 Pd1 P1 C25 -11.3(4)
Pd2 Pd1 P1 C25 -56.8(4)
C19 P1 C13 C18 66.0(13)
C25 P1 C13 C18 -42.2(13)
Pd1 P1 C13 C18 -168.8(11)
C19 P1 C13 C14 -115.4(11)
C25 P1 C13 C14 136.4(11)
Pd1 P1 C13 C14 9.9(12)
C13 P1 C19 C24 172.0(9)
C25 P1 C19 C24 -80.0(10)
Pd1 P1 C19 C24 45.3(10)
C13 P1 C19 C20 -11.9(12)
C25 P1 C19 C20 96.1(11)
Pd1 P1 C19 C20 -138.6(10)
C18 C13 C14 C15 2(2)
P1 C13 C14 C15 -177.0(11)
C16 C15 C14 C13 -3(2)
C21 C22 C23 C24 -3(3)
C24 C19 C20 C21 -0.6(19)
P1 C19 C20 C21 -176.8(11)
C23 C22 C21 C20 1(3)
C19 C20 C21 C22 1(2)
C22 C23 C24 C19 3(2)
C20 C19 C24 C23 -1.3(19)
P1 C19 C24 C23 175.2(11)
C25 C30 C29 C28 -1(2)
C29 C30 C25 C26 0(2)
C29 C30 C25 P1 -179.6(11)
C19 P1 C25 C30 -164.1(10)
C13 P1 C25 C30 -51.9(11)
Pd1 P1 C25 C30 73.5(10)
C19 P1 C25 C26 16.2(11)
C13 P1 C25 C26 128.4(11)
Pd1 P1 C25 C26 -106.2(10)
C30 C25 C26 C27 0(2)
P1 C25 C26 C27 179.7(11)
C28 C27 C26 C25 1(2)
C26 C27 C28 C29 -3(2)
C30 C29 C28 C27 3(2)
C16 C17 C18 C13 -3(3)
C14 C13 C18 C17 1(2)
P1 C13 C18 C17 179.6(14)
